data_2300380
loop_
_publ_author_name
'Yakovenko, Andrey A.'
'Reibenspies, Joseph H.'
'Bhuvanesh, Nattamai'
'Zhou, Hong-Cai'

_publ_section_title
;
 Generation and applications of structure envelopes for porous
 metal--organic frameworks
;
_journal_coeditor_code fs5026
_journal_issue 2
_journal_name_full 'Journal of Applied Crystallography'
_journal_page_first 346
_journal_page_last 353
_journal_paper_doi 10.1107/S0021889812050935
_journal_volume 46
_journal_year 2013
_chemical_formula_moiety '(C12 H4 Cu2 O10), (C3)'
_chemical_formula_sum 'C15 H4 Cu2 O10'
_chemical_formula_weight 471.3
_chemical_name_common HKUST-1
_chemical_name_systematic ' ?'
_space_group_IT_number 225
_symmetry_cell_setting cubic
_symmetry_Int_Tables_number 225
_symmetry_space_group_name_Hall '-F 4 2 3'
_symmetry_space_group_name_H-M 'F m -3 m'
_cell_angle_alpha 90
_cell_angle_beta 90
_cell_angle_gamma 90
_cell_formula_units_Z 24
_cell_length_a 26.3034(2)
_cell_length_b 26.3034(2)
_cell_length_c 26.3034(2)
_cell_measurement_temperature 100(2)
_cell_volume 18198.5(2)
_computing_cell_refinement 'FULLPROF (Rodriguez-Carvajal, 1993)'
_computing_molecular_graphics 'Chimera (Pettersen, 2004)'
_computing_publication_material 'Jana 2006 (Petricek, 2006)'
_computing_structure_refinement 'Jana 2006 (Petricek, 2006)'
_computing_structure_solution 'SUPERFLIP (Palatinus&Chapuis, 2007)'
_diffrn_ambient_temperature 100(2)
_diffrn_detector '12-analyzer detector system'
_diffrn_measurement_device 'diffractometr at 11-BM line'
_diffrn_radiation_monochromator 'PSL DCM Si(111)'
_diffrn_radiation_type synchrotron
_diffrn_radiation_wavelength 0.45875
_diffrn_source synchrotron
_diffrn_source_type synchrotron
_exptl_absorpt_coefficient_mu 0.433
_exptl_crystal_density_diffrn 1.0317
_exptl_crystal_density_meas ?
_exptl_crystal_density_method 'not measured'
_exptl_crystal_F_000 5568
_pd_char_colour purple
_pd_char_particle_morphology 'crystalline powder'
_pd_instr_location
; 
11-BM-B line diffractometer, APS, Argonne National Lab (USA)
;
_pd_meas_2theta_range_inc 0.001
_pd_meas_2theta_range_max 49.995
_pd_meas_2theta_range_min 0.499
_pd_meas_number_of_points 49497
_pd_meas_scan_method cont
_pd_prep_cool_rate 0
_pd_prep_pressure 101.325
_pd_prep_temperature 100(2)
_pd_proc_2theta_range_inc 0.001
_pd_proc_2theta_range_max 33.999
_pd_proc_2theta_range_min 0.751
_pd_proc_ls_background_function '20 Legendre polynoms'
_pd_proc_ls_pref_orient_corr 'March & Dollase'
_pd_proc_ls_profile_function Pseudo-Voigt
_pd_proc_ls_prof_R_factor 0.0903
_pd_proc_ls_prof_wR_expected 0.0675
_pd_proc_ls_prof_wR_factor 0.1167
_pd_proc_wavelength 0.45875
_pd_spec_mounting 'glass capillary sealted under Ar-atmosphere'
_pd_spec_mount_mode transmission
_pd_spec_shape cylinder
_pd_spec_size_axial 10.0
_pd_spec_size_equat 0.9
_pd_spec_size_thick 0.9
_refine_diff_density_max 1.21
_refine_diff_density_min -1.01
_refine_ls_goodness_of_fit_all 1.730
_refine_ls_hydrogen_treatment constr
_refine_ls_number_constraints 8
_refine_ls_number_parameters 48
_refine_ls_number_restraints 4
_refine_ls_R_I_factor 0.0824
_refine_ls_shift/su_max 0.0427
_refine_ls_shift/su_mean 0.0054
_refine_ls_weighting_scheme sigma
_cod_data_source_file fs5026.cif
_cod_data_source_block HKUST1a
_cod_depositor_comments
;
The following automatic conversions were performed:

'_exptl_crystal_density_meas' value 'not measured' was changed to '?'
- the value is perceived as not measured.

Automatic conversion script
Id: cif_fix_values 3008 2015-01-20 13:52:24Z robertas 
;
_cod_original_cell_volume 18198.6(3)
_cod_database_code 2300380

loop_
_symmetry_equiv_pos_site_id
_symmetry_equiv_pos_as_xyz
1 x,y,z
2 -x,-y,z
3 -x,y,-z
4 x,-y,-z
5 z,x,y
6 z,-x,-y
7 -z,-x,y
8 -z,x,-y
9 y,z,x
10 -y,z,-x
11 y,-z,-x
12 -y,-z,x
13 y,x,-z
14 -y,-x,-z
15 y,-x,z
16 -y,x,z
17 x,z,-y
18 -x,z,y
19 -x,-z,-y
20 x,-z,y
21 z,y,-x
22 z,-y,x
23 -z,y,x
24 -z,-y,-x
25 -x,-y,-z
26 x,y,-z
27 x,-y,z
28 -x,y,z
29 -z,-x,-y
30 -z,x,y
31 z,x,-y
32 z,-x,y
33 -y,-z,-x
34 y,-z,x
35 -y,z,x
36 y,z,-x
37 -y,-x,z
38 y,x,z
39 -y,x,-z
40 y,-x,-z
41 -x,-z,y
42 x,-z,-y
43 x,z,y
44 -x,z,-y
45 -z,-y,x
46 -z,y,-x
47 z,-y,-x
48 z,y,x
49 x,y+1/2,z+1/2
50 -x,-y+1/2,z+1/2
51 -x,y+1/2,-z+1/2
52 x,-y+1/2,-z+1/2
53 z,x+1/2,y+1/2
54 z,-x+1/2,-y+1/2
55 -z,-x+1/2,y+1/2
56 -z,x+1/2,-y+1/2
57 y,z+1/2,x+1/2
58 -y,z+1/2,-x+1/2
59 y,-z+1/2,-x+1/2
60 -y,-z+1/2,x+1/2
61 y,x+1/2,-z+1/2
62 -y,-x+1/2,-z+1/2
63 y,-x+1/2,z+1/2
64 -y,x+1/2,z+1/2
65 x,z+1/2,-y+1/2
66 -x,z+1/2,y+1/2
67 -x,-z+1/2,-y+1/2
68 x,-z+1/2,y+1/2
69 z,y+1/2,-x+1/2
70 z,-y+1/2,x+1/2
71 -z,y+1/2,x+1/2
72 -z,-y+1/2,-x+1/2
73 -x,-y+1/2,-z+1/2
74 x,y+1/2,-z+1/2
75 x,-y+1/2,z+1/2
76 -x,y+1/2,z+1/2
77 -z,-x+1/2,-y+1/2
78 -z,x+1/2,y+1/2
79 z,x+1/2,-y+1/2
80 z,-x+1/2,y+1/2
81 -y,-z+1/2,-x+1/2
82 y,-z+1/2,x+1/2
83 -y,z+1/2,x+1/2
84 y,z+1/2,-x+1/2
85 -y,-x+1/2,z+1/2
86 y,x+1/2,z+1/2
87 -y,x+1/2,-z+1/2
88 y,-x+1/2,-z+1/2
89 -x,-z+1/2,y+1/2
90 x,-z+1/2,-y+1/2
91 x,z+1/2,y+1/2
92 -x,z+1/2,-y+1/2
93 -z,-y+1/2,x+1/2
94 -z,y+1/2,-x+1/2
95 z,-y+1/2,-x+1/2
96 z,y+1/2,x+1/2
97 x+1/2,y,z+1/2
98 -x+1/2,-y,z+1/2
99 -x+1/2,y,-z+1/2
100 x+1/2,-y,-z+1/2
101 z+1/2,x,y+1/2
102 z+1/2,-x,-y+1/2
103 -z+1/2,-x,y+1/2
104 -z+1/2,x,-y+1/2
105 y+1/2,z,x+1/2
106 -y+1/2,z,-x+1/2
107 y+1/2,-z,-x+1/2
108 -y+1/2,-z,x+1/2
109 y+1/2,x,-z+1/2
110 -y+1/2,-x,-z+1/2
111 y+1/2,-x,z+1/2
112 -y+1/2,x,z+1/2
113 x+1/2,z,-y+1/2
114 -x+1/2,z,y+1/2
115 -x+1/2,-z,-y+1/2
116 x+1/2,-z,y+1/2
117 z+1/2,y,-x+1/2
118 z+1/2,-y,x+1/2
119 -z+1/2,y,x+1/2
120 -z+1/2,-y,-x+1/2
121 -x+1/2,-y,-z+1/2
122 x+1/2,y,-z+1/2
123 x+1/2,-y,z+1/2
124 -x+1/2,y,z+1/2
125 -z+1/2,-x,-y+1/2
126 -z+1/2,x,y+1/2
127 z+1/2,x,-y+1/2
128 z+1/2,-x,y+1/2
129 -y+1/2,-z,-x+1/2
130 y+1/2,-z,x+1/2
131 -y+1/2,z,x+1/2
132 y+1/2,z,-x+1/2
133 -y+1/2,-x,z+1/2
134 y+1/2,x,z+1/2
135 -y+1/2,x,-z+1/2
136 y+1/2,-x,-z+1/2
137 -x+1/2,-z,y+1/2
138 x+1/2,-z,-y+1/2
139 x+1/2,z,y+1/2
140 -x+1/2,z,-y+1/2
141 -z+1/2,-y,x+1/2
142 -z+1/2,y,-x+1/2
143 z+1/2,-y,-x+1/2
144 z+1/2,y,x+1/2
145 x+1/2,y+1/2,z
146 -x+1/2,-y+1/2,z
147 -x+1/2,y+1/2,-z
148 x+1/2,-y+1/2,-z
149 z+1/2,x+1/2,y
150 z+1/2,-x+1/2,-y
151 -z+1/2,-x+1/2,y
152 -z+1/2,x+1/2,-y
153 y+1/2,z+1/2,x
154 -y+1/2,z+1/2,-x
155 y+1/2,-z+1/2,-x
156 -y+1/2,-z+1/2,x
157 y+1/2,x+1/2,-z
158 -y+1/2,-x+1/2,-z
159 y+1/2,-x+1/2,z
160 -y+1/2,x+1/2,z
161 x+1/2,z+1/2,-y
162 -x+1/2,z+1/2,y
163 -x+1/2,-z+1/2,-y
164 x+1/2,-z+1/2,y
165 z+1/2,y+1/2,-x
166 z+1/2,-y+1/2,x
167 -z+1/2,y+1/2,x
168 -z+1/2,-y+1/2,-x
169 -x+1/2,-y+1/2,-z
170 x+1/2,y+1/2,-z
171 x+1/2,-y+1/2,z
172 -x+1/2,y+1/2,z
173 -z+1/2,-x+1/2,-y
174 -z+1/2,x+1/2,y
175 z+1/2,x+1/2,-y
176 z+1/2,-x+1/2,y
177 -y+1/2,-z+1/2,-x
178 y+1/2,-z+1/2,x
179 -y+1/2,z+1/2,x
180 y+1/2,z+1/2,-x
181 -y+1/2,-x+1/2,z
182 y+1/2,x+1/2,z
183 -y+1/2,x+1/2,-z
184 y+1/2,-x+1/2,-z
185 -x+1/2,-z+1/2,y
186 x+1/2,-z+1/2,-y
187 x+1/2,z+1/2,y
188 -x+1/2,z+1/2,-y
189 -z+1/2,-y+1/2,x
190 -z+1/2,y+1/2,-x
191 z+1/2,-y+1/2,-x
192 z+1/2,y+1/2,x

loop_
_atom_site_label
_atom_site_type_symbol
_atom_site_fract_x
_atom_site_fract_y
_atom_site_fract_z
_atom_site_adp_type
_atom_site_U_iso_or_equiv
_atom_site_symmetry_multiplicity
_atom_site_occupancy
_atom_site_calc_flag
Cu1 Cu 0.21612(5) 0.78388(5) 0 Uiso 0.0516(4) 48 1 d
O1 O 0.18783(13) 0.74203(12) -0.04904(12) Uiso 0.0781(16) 192 1 d
O2 O 0.1568(2) 0.8432(2) 0 Uiso 0.0781(16) 48 1 d
C1 C 0.20441(5) 0.70441(5) -0.06992(6) Uiso 0.0781(16) 96 1 d
C2 C 0.18112(5) 0.68112(5) -0.11622(6) Uiso 0.041(3) 96 1 d
C3 C 0.20276(6) 0.63785(5) -0.13785(5) Uiso 0.033(2) 96 1 d
H1 H 0.23101 0.623733 -0.123733 Uiso 0.0398 96 1 d
C1s C 0.1587(4) 0.1587(4) 0.1587(4) Uiso 0.064(4) 32 0.75 d
C2s C 0.3809(3) 0.5 0.3809(3) Uiso 0.064(4) 48 1 d

loop_
_atom_type_symbol
_atom_type_scat_dispersion_real
_atom_type_scat_dispersion_imag
_atom_type_scat_source
C 0.0004 0.0006 'International Tables Vol C tables 4.2.6.8 and 6.1.1.1'
H 0.0000 0.0000 'International Tables Vol C tables 4.2.6.8 and 6.1.1.1'
Cu 0.2794 0.5759 'International Tables Vol C tables 4.2.6.8 and 6.1.1.1'
O 0.0031 0.0023 'International Tables Vol C tables 4.2.6.8 and 6.1.1.1'

loop_
_geom_angle_atom_site_label_1
_geom_angle_atom_site_label_2
_geom_angle_atom_site_label_3
_geom_angle_site_symmetry_1
_geom_angle_site_symmetry_3
_geom_angle
Cu1 Cu1 O1 146_565 . 82.18(11)
Cu1 Cu1 O1 146_565 14_665 82.18(11)
Cu1 Cu1 O1 146_565 26_555 82.18(11)
Cu1 Cu1 O1 146_565 37_665 82.18(11)
O1 Cu1 O1 . 14_665 164.35(16)
O1 Cu1 O1 . 26_555 88.30(15)
O1 Cu1 O1 . 37_665 89.57(14)
O1 Cu1 O1 14_665 26_555 89.57(14)
O1 Cu1 O1 14_665 37_665 88.30(15)
O1 Cu1 O1 26_555 37_665 164.35(16)
Cu1 O1 C1 . . 131.0(3)
O1 C1 O1 . 182_455 112.4(2)
O1 C1 C2 . . 123.8(2)
O1 C1 C2 182_455 . 123.8(2)
C1 C2 C3 . . 120.00(13)
C1 C2 C3 . 56_555 120.00(13)
C3 C2 C3 . 56_555 120.00(14)
C2 C3 C2 . 155_455 120.00(14)
C2 C3 H1 . . 120.00
C2 C3 H1 155_455 . 120.00

loop_
_geom_bond_atom_site_label_1
_geom_bond_atom_site_label_2
_geom_bond_site_symmetry_2
_geom_bond_distance
Cu1 Cu1 146_565 2.5205(17)
Cu1 O1 . 1.852(3)
Cu1 O1 14_665 1.852(3)
Cu1 O1 26_555 1.852(3)
Cu1 O1 37_665 1.852(3)
O1 C1 . 1.213(4)
C1 C2 . 1.494(2)
C2 C3 . 1.394(2)
C2 C3 56_555 1.394(2)
C3 H1 . 0.91
